data_7247757
loop_
_publ_author_name
'Zhang, Lingfeng'
'Wang, Yu'
'Wang, Yefeng'
'Liu, Shuai'
'Zhang, Na'
'Yang, Mingmin'
'Ma, Haixia'
'Guo, Zhaoqi'

_publ_section_title
;
 N-Methylene-C bridged tetrazole and 1,2,4-triazole energetic salts as
 promising primary explosives
;
_journal_issue 2
_journal_name_full CrystEngComm
_journal_page_first 143
_journal_page_last 152
_journal_paper_doi 10.1039/D3CE01051A
_journal_volume 26
_journal_year 2024
_chemical_formula_moiety 'C4 H3 N11 O4, H4 N O, 2(H2 O)'
_chemical_formula_sum 'C4 H11 N12 O7'
_chemical_formula_weight 339.25
_space_group_crystal_system monoclinic
_space_group_IT_number 14
_space_group_name_Hall '-P 2ybc'
_space_group_name_H-M_alt 'P 1 21/c 1'
_atom_sites_solution_hydrogens mixed
_atom_sites_solution_primary iterative
_audit_creation_date 2021-03-19
_audit_creation_method
;
Olex2 1.2
(compiled 2018.05.29 svn.r3508 for OlexSys, GUI svn.r5506)
;
_audit_update_record
;
2021-05-20 deposited with the CCDC.	2023-11-21 downloaded from the CCDC.
;
_cell_angle_alpha 90
_cell_angle_beta 92.162(9)
_cell_angle_gamma 90
_cell_formula_units_Z 4
_cell_length_a 3.8946(11)
_cell_length_b 14.070(4)
_cell_length_c 23.813(7)
_cell_measurement_reflns_used 3100
_cell_measurement_temperature 180(2)
_cell_measurement_theta_max 22.41
_cell_measurement_theta_min 2.90
_cell_volume 1304.0(6)
_computing_cell_refinement 'SAINT V8.38A (?, 2016)'
_computing_data_reduction 'SAINT V8.38A (?, 2016)'
_computing_molecular_graphics 'Olex2 (Dolomanov et al., 2009)'
_computing_publication_material 'Olex2 (Dolomanov et al., 2009)'
_computing_structure_refinement 'ShelXL (Sheldrick, 2015)'
_computing_structure_solution 'olex2.solve (Bourhis et al., 2015)'
_diffrn_ambient_temperature 179.97
_diffrn_measured_fraction_theta_full 0.999
_diffrn_measured_fraction_theta_max 0.982
_diffrn_measurement_device_type 'Bruker APEX-II CCD'
_diffrn_measurement_method '\f and \w scans'
_diffrn_radiation_type MoK\a
_diffrn_radiation_wavelength 0.71073
_diffrn_reflns_av_R_equivalents 0.1808
_diffrn_reflns_av_unetI/netI 0.1088
_diffrn_reflns_Laue_measured_fraction_full 0.999
_diffrn_reflns_Laue_measured_fraction_max 0.982
_diffrn_reflns_limit_h_max 4
_diffrn_reflns_limit_h_min -4
_diffrn_reflns_limit_k_max 16
_diffrn_reflns_limit_k_min -17
_diffrn_reflns_limit_l_max 28
_diffrn_reflns_limit_l_min -28
_diffrn_reflns_number 16456
_diffrn_reflns_point_group_measured_fraction_full 0.999
_diffrn_reflns_point_group_measured_fraction_max 0.982
_diffrn_reflns_theta_full 25.242
_diffrn_reflns_theta_max 25.600
_diffrn_reflns_theta_min 2.896
_exptl_absorpt_coefficient_mu 0.158
_exptl_absorpt_correction_T_max 0.7448
_exptl_absorpt_correction_T_min 0.4168
_exptl_absorpt_correction_type none
_exptl_absorpt_process_details
;
SADABS-2016/2 (Bruker,2016/2) was used for absorption correction.
wR2(int) was 0.1680 before and 0.1069 after correction.
The Ratio of minimum to maximum transmission is 0.5596.
The \l/2 correction factor is Not present.
;
_exptl_crystal_colour 'clear light colourless'
_exptl_crystal_colour_lustre clear
_exptl_crystal_colour_modifier light
_exptl_crystal_colour_primary colourless
_exptl_crystal_density_diffrn 1.728
_exptl_crystal_description cube
_exptl_crystal_F_000 700
_exptl_crystal_size_max 0.1
_exptl_crystal_size_mid 0.1
_exptl_crystal_size_min 0.02
_refine_diff_density_max 0.459
_refine_diff_density_min -0.478
_refine_diff_density_rms 0.118
_refine_ls_extinction_method none
_refine_ls_goodness_of_fit_ref 1.091
_refine_ls_hydrogen_treatment mixed
_refine_ls_matrix_type full
_refine_ls_number_parameters 220
_refine_ls_number_reflns 2418
_refine_ls_number_restraints 0
_refine_ls_restrained_S_all 1.091
_refine_ls_R_factor_all 0.1721
_refine_ls_R_factor_gt 0.1056
_refine_ls_shift/su_max 0.000
_refine_ls_shift/su_mean 0.000
_refine_ls_structure_factor_coef Fsqd
_refine_ls_weighting_details 'w=1/[\s^2^(Fo^2^)+(0.0888P)^2^+6.8840P] where P=(Fo^2^+2Fc^2^)/3'
_refine_ls_weighting_scheme calc
_refine_ls_wR_factor_gt 0.2375
_refine_ls_wR_factor_ref 0.2709
_reflns_Friedel_coverage 0.000
_reflns_number_gt 1424
_reflns_number_total 2418
_reflns_threshold_expression 'I > 2\s(I)'
_cod_data_source_file d3ce01051a2.cif
_cod_data_source_block a_a
_cod_depositor_comments 'Adding full bibliography for 7247754--7247757.cif.'
_cod_original_cell_volume 1303.9(6)
_cod_database_code 7247757
_shelx_shelxl_version_number 2018/3
_shelx_space_group_comment
;
The symmetry employed for this shelxl refinement is uniquely defined
by the following loop, which should always be used as a source of
symmetry information in preference to the above space-group names.
They are only intended as comments.
;
_shelx_estimated_absorpt_t_max 0.997
_shelx_estimated_absorpt_t_min 0.984
_olex2_refinement_description
;
1. Fixed Uiso
 At 1.2 times of:
  All C(H,H) groups, All N(H) groups, All N(H,H) groups
 At 1.5 times of:
  All O(H) groups, All O(H,H) groups
2.a Free rotating group:
 O7(H7A,H7B), O6(H6A,H6B)
2.b Rotating group:
 N12(H12A,H12B)
2.c Secondary CH2 refined with riding coordinates:
 C2(H2A,H2B)
2.d Aromatic/amide H refined with riding coordinates:
 N1(H1)
2.e Idealised tetrahedral OH refined as rotating group:
 O8(H8)
;
_olex2_submission_special_instructions 'No special instructions were received'

loop_
_space_group_symop_operation_xyz
'x, y, z'
'-x, y+1/2, -z+1/2'
'-x, -y, -z'
'x, -y-1/2, z-1/2'

loop_
_atom_site_label
_atom_site_type_symbol
_atom_site_fract_x
_atom_site_fract_y
_atom_site_fract_z
_atom_site_U_iso_or_equiv
_atom_site_adp_type
_atom_site_occupancy
_atom_site_site_symmetry_order
_atom_site_calc_flag
_atom_site_refinement_flags_posn
_atom_site_refinement_flags_adp
_atom_site_refinement_flags_occupancy
_atom_site_disorder_assembly
_atom_site_disorder_group
O3 O 0.5822(12) 0.3517(4) 0.33190(19) 0.0339(12) Uani 1 1 d . . . . .
O8 O -0.2693(11) 0.5806(4) 0.46656(19) 0.0354(12) Uani 1 1 d . . . . .
H8 H -0.207992 0.581333 0.433119 0.053 Uiso 1 1 calc GR . . . .
O2 O -0.0557(12) 0.8213(4) 0.5064(2) 0.0379(13) Uani 1 1 d . . . . .
O4 O 0.5436(12) 0.3040(4) 0.4184(2) 0.0366(12) Uani 1 1 d . . . . .
O7 O 0.9713(13) 1.1713(4) 0.3363(2) 0.0403(13) Uani 1 1 d . . . . .
H7A H 0.900742 1.226682 0.324399 0.060 Uiso 1 1 d G . . . .
H7B H 0.939681 1.129514 0.309615 0.060 Uiso 1 1 d G . . . .
N4 N -0.0193(12) 0.7975(4) 0.3191(2) 0.0268(13) Uani 1 1 d . . . . .
N8 N 0.1240(13) 0.5849(4) 0.2752(2) 0.0273(13) Uani 1 1 d . . . . .
O1 O 0.1914(14) 0.9350(4) 0.4619(2) 0.0471(15) Uani 1 1 d . . . . .
N1 N 0.2703(13) 0.9168(4) 0.3506(2) 0.0289(13) Uani 1 1 d . . . . .
H1 H 0.366753 0.960189 0.372634 0.035 Uiso 1 1 calc R . . . .
N9 N 0.2706(13) 0.5032(4) 0.2978(2) 0.0291(13) Uani 1 1 d . . . . .
N3 N 0.1182(13) 0.8394(4) 0.2742(2) 0.0304(14) Uani 1 1 d . . . . .
N5 N -0.0329(13) 0.8087(4) 0.4157(2) 0.0306(14) Uani 1 1 d . . . . .
N7 N -0.0003(13) 0.5741(4) 0.3659(2) 0.0290(14) Uani 1 1 d . . . . .
N2 N 0.2900(13) 0.9107(4) 0.2936(2) 0.0292(14) Uani 1 1 d . . . . .
N10 N 0.2702(13) 0.4332(4) 0.3937(2) 0.0276(13) Uani 1 1 d . . . . .
N11 N 0.4699(13) 0.3608(4) 0.3801(2) 0.0286(13) Uani 1 1 d . . . . .
N6 N 0.0408(14) 0.8573(5) 0.4609(2) 0.0332(14) Uani 1 1 d . . . . .
N12 N -0.0124(14) 0.6244(4) 0.5016(2) 0.0306(14) Uani 1 1 d . . . . .
H12A H 0.190477 0.603009 0.492420 0.037 Uiso 1 1 d GR . . . .
H12B H -0.018673 0.686536 0.497674 0.037 Uiso 1 1 d GR . . . .
O6 O 0.5341(15) 1.0848(5) 0.4134(3) 0.0614(17) Uani 1 1 d . . . . .
H6A H 0.670974 1.111600 0.390202 0.092 Uiso 1 1 d G . . . .
H6B H 0.661602 1.075017 0.443691 0.092 Uiso 1 1 d G . . . .
C4 C 0.1915(14) 0.4983(5) 0.3533(3) 0.0247(15) Uani 1 1 d . . . . .
C3 C -0.0342(15) 0.6218(5) 0.3174(3) 0.0261(15) Uani 1 1 d . . . . .
C1 C 0.0771(15) 0.8445(5) 0.3662(3) 0.0249(15) Uani 1 1 d . . . . .
C2 C -0.2311(15) 0.7128(5) 0.3114(3) 0.0274(15) Uani 1 1 d . . . . .
H2A H -0.345203 0.714821 0.273608 0.033 Uiso 1 1 calc R . . . .
H2B H -0.412916 0.713558 0.339400 0.033 Uiso 1 1 calc R . . . .
H12C H -0.02(3) 0.604(8) 0.545(4) 0.10(4) Uiso 1 1 d . . . . .

loop_
_atom_site_aniso_label
_atom_site_aniso_U_11
_atom_site_aniso_U_22
_atom_site_aniso_U_33
_atom_site_aniso_U_23
_atom_site_aniso_U_13
_atom_site_aniso_U_12
O3 0.034(2) 0.032(3) 0.036(3) -0.002(2) 0.007(2) 0.007(2)
O8 0.028(2) 0.044(3) 0.035(3) -0.006(3) 0.002(2) -0.009(2)
O2 0.042(3) 0.039(3) 0.033(3) 0.002(2) 0.007(2) 0.003(2)
O4 0.033(3) 0.037(3) 0.040(3) 0.010(3) -0.001(2) 0.008(2)
O7 0.041(3) 0.037(3) 0.043(3) -0.003(3) -0.001(2) -0.003(3)
N4 0.019(3) 0.031(4) 0.030(3) 0.006(3) 0.004(2) 0.001(2)
N8 0.025(3) 0.020(3) 0.037(3) -0.003(3) 0.001(2) -0.003(2)
O1 0.058(3) 0.035(3) 0.048(3) -0.008(3) 0.007(3) -0.016(3)
N1 0.022(3) 0.026(3) 0.038(3) -0.002(3) 0.000(2) -0.004(2)
N9 0.023(3) 0.029(4) 0.035(3) 0.003(3) -0.004(2) -0.003(2)
N3 0.023(3) 0.024(3) 0.044(4) 0.002(3) 0.000(2) 0.005(2)
N5 0.027(3) 0.037(4) 0.028(3) 0.003(3) 0.000(2) -0.002(3)
N7 0.023(3) 0.034(4) 0.030(3) 0.000(3) 0.000(2) 0.005(2)
N2 0.023(3) 0.030(4) 0.034(3) 0.006(3) 0.000(2) 0.005(2)
N10 0.027(3) 0.020(3) 0.036(3) 0.000(3) 0.003(2) 0.004(2)
N11 0.026(3) 0.024(3) 0.035(3) 0.003(3) -0.003(3) -0.005(2)
N6 0.028(3) 0.036(4) 0.035(4) 0.001(3) 0.000(3) 0.011(3)
N12 0.024(3) 0.031(4) 0.036(3) -0.004(3) -0.005(2) -0.004(2)
O6 0.049(4) 0.071(5) 0.064(4) 0.000(4) 0.008(3) -0.008(3)
C4 0.019(3) 0.021(4) 0.034(4) 0.005(3) -0.003(3) -0.007(3)
C3 0.014(3) 0.033(4) 0.031(4) -0.002(3) 0.002(3) -0.007(3)
C1 0.019(3) 0.020(4) 0.035(4) 0.003(3) -0.006(3) 0.006(3)
C2 0.022(3) 0.019(4) 0.041(4) -0.001(3) -0.002(3) -0.001(3)

loop_
_atom_type_symbol
_atom_type_description
_atom_type_scat_dispersion_real
_atom_type_scat_dispersion_imag
_atom_type_scat_source
C C 0.0033 0.0016 'International Tables Vol C Tables 4.2.6.8 and 6.1.1.4'
H H 0.0000 0.0000 'International Tables Vol C Tables 4.2.6.8 and 6.1.1.4'
N N 0.0061 0.0033 'International Tables Vol C Tables 4.2.6.8 and 6.1.1.4'
O O 0.0106 0.0060 'International Tables Vol C Tables 4.2.6.8 and 6.1.1.4'

loop_
_geom_angle_atom_site_label_1
_geom_angle_atom_site_label_2
_geom_angle_atom_site_label_3
_geom_angle
_geom_angle_site_symmetry_1
_geom_angle_site_symmetry_3
_geom_angle_publ_flag
N12 O8 H8 109.5 . . ?
H7A O7 H7B 109.5 . . ?
N3 N4 C2 119.8(5) . . ?
C1 N4 N3 109.9(5) . . ?
C1 N4 C2 130.3(5) . . ?
C3 N8 N9 103.3(5) . . ?
N2 N1 H1 126.8 . . ?
C1 N1 H1 126.8 . . ?
C1 N1 N2 106.4(5) . . ?
C4 N9 N8 108.2(5) . . ?
N2 N3 N4 105.8(5) . . ?
N6 N5 C1 117.0(6) . . ?
C3 N7 C4 104.1(5) . . ?
N3 N2 N1 111.1(5) . . ?
N11 N10 C4 117.6(6) . . ?
O3 N11 N10 122.1(6) . . ?
O4 N11 O3 122.0(6) . . ?
O4 N11 N10 115.8(5) . . ?
O2 N6 N5 115.8(6) . . ?
O1 N6 O2 119.5(6) . . ?
O1 N6 N5 124.7(6) . . ?
O8 N12 H12A 109.0 . . ?
O8 N12 H12B 110.6 . . ?
O8 N12 H12C 115(6) . . ?
H12A N12 H12B 109.5 . . ?
H12A N12 H12C 101.5 . . ?
H12B N12 H12C 111.1 . . ?
H6A O6 H6B 104.6 . . ?
N7 C4 N9 108.8(6) . . ?
N7 C4 N10 119.4(6) . . ?
N10 C4 N9 131.8(6) . . ?
N8 C3 N7 115.5(6) . . ?
N8 C3 C2 121.4(6) . . ?
N7 C3 C2 123.0(6) . . ?
N4 C1 N5 116.9(6) . . ?
N1 C1 N4 106.8(6) . . ?
N1 C1 N5 136.4(6) . . ?
N4 C2 C3 113.7(5) . . ?
N4 C2 H2A 108.8 . . ?
N4 C2 H2B 108.8 . . ?
C3 C2 H2A 108.8 . . ?
C3 C2 H2B 108.8 . . ?
H2A C2 H2B 107.7 . . ?

loop_
_geom_bond_atom_site_label_1
_geom_bond_atom_site_label_2
_geom_bond_distance
_geom_bond_site_symmetry_2
_geom_bond_publ_flag
O3 N11 1.250(7) . ?
O8 H8 0.8400 . ?
O8 N12 1.419(7) . ?
O2 N6 1.266(7) . ?
O4 N11 1.240(7) . ?
O7 H7A 0.8701 . ?
O7 H7B 0.8705 . ?
N4 N3 1.350(7) . ?
N4 C1 1.342(8) . ?
N4 C2 1.457(8) . ?
N8 N9 1.384(8) . ?
N8 C3 1.306(8) . ?
O1 N6 1.241(8) . ?
N1 H1 0.8800 . ?
N1 N2 1.365(8) . ?
N1 C1 1.327(8) . ?
N9 C4 1.369(8) . ?
N3 N2 1.283(8) . ?
N5 N6 1.297(8) . ?
N5 C1 1.368(8) . ?
N7 C4 1.343(8) . ?
N7 C3 1.337(8) . ?
N10 N11 1.329(7) . ?
N10 C4 1.355(8) . ?
N12 H12A 0.8806 . ?
N12 H12B 0.8798 . ?
N12 H12C 1.08(10) . ?
O6 H6A 0.8689 . ?
O6 H6B 0.8701 . ?
C3 C2 1.496(9) . ?
C2 H2A 0.9900 . ?
C2 H2B 0.9900 . ?
